data_2018602
loop_
_publ_author_name
'Tutughamiarso, Maya'
'Pisternick, Thorsten'
'Egert, Ernst'

_publ_section_title
;
 Pseudopolymorphs of chelidamic acid and its dimethyl ester
;
_journal_coeditor_code EG3095
_journal_issue 9
_journal_name_full 'Acta Crystallographica Section C'
_journal_page_first o344
_journal_page_last o350
_journal_paper_doi 10.1107/S0108270112031691
_journal_volume 68
_journal_year 2012
_chemical_formula_iupac 'C7 H5 N O5, C2 H6 O S'
_chemical_formula_moiety 'C7 H5 N O5, C2 H6 O S'
_chemical_formula_sum 'C9 H11 N O6 S'
_chemical_formula_weight 261.25
_chemical_name_common
;
chelidamic acid dimethyl sulfoxide monosolvate
;
_chemical_name_systematic
;
4-hydroxypyridine-2,6-dicarboxylic acid dimethyl sulfoxide monosolvate
;
_space_group_IT_number 2
_symmetry_cell_setting triclinic
_symmetry_space_group_name_Hall '-P 1'
_symmetry_space_group_name_H-M 'P -1'
_atom_sites_solution_hydrogens geom
_atom_sites_solution_primary direct
_atom_sites_solution_secondary difmap
_audit_creation_method SHELXL-97
_cell_angle_alpha 103.592(7)
_cell_angle_beta 97.606(7)
_cell_angle_gamma 101.651(7)
_cell_formula_units_Z 2
_cell_length_a 4.7460(4)
_cell_length_b 10.4917(9)
_cell_length_c 11.9787(11)
_cell_measurement_reflns_used 17750
_cell_measurement_temperature 173(2)
_cell_measurement_theta_max 27.85
_cell_measurement_theta_min 3.57
_cell_volume 557.59(9)
_computing_cell_refinement 'X-AREA (Stoe & Cie, 2001)'
_computing_data_collection 'X-AREA (Stoe & Cie, 2001)'
_computing_data_reduction 'X-AREA (Stoe & Cie, 2001)'
_computing_molecular_graphics 'Mercury (Macrae <i>et al.</i>, 2008) and XP (Sheldrick, 2008)'
_computing_publication_material 'publCIF (Westrip, 2010)'
_computing_structure_refinement 'SHELXL97 (Sheldrick, 2008)'
_computing_structure_solution 'SHELXS97 (Sheldrick, 2008)'
_diffrn_ambient_temperature 173(2)
_diffrn_measured_fraction_theta_full 0.995
_diffrn_measured_fraction_theta_max 0.988
_diffrn_measurement_device_type 'Stoe IPDS II two-circle'
_diffrn_measurement_method \w
_diffrn_radiation_monochromator graphite
_diffrn_radiation_source 'fine-focus sealed tube'
_diffrn_radiation_type MoK\a
_diffrn_radiation_wavelength 0.71073
_diffrn_reflns_av_R_equivalents 0.0376
_diffrn_reflns_av_sigmaI/netI 0.0202
_diffrn_reflns_limit_h_max 6
_diffrn_reflns_limit_h_min -6
_diffrn_reflns_limit_k_max 13
_diffrn_reflns_limit_k_min -13
_diffrn_reflns_limit_l_max 14
_diffrn_reflns_limit_l_min -15
_diffrn_reflns_number 11141
_diffrn_reflns_theta_full 25.00
_diffrn_reflns_theta_max 27.60
_diffrn_reflns_theta_min 3.56
_diffrn_standards_number 0
_exptl_absorpt_coefficient_mu 0.307
_exptl_absorpt_correction_T_max 0.9355
_exptl_absorpt_correction_T_min 0.8974
_exptl_absorpt_correction_type multi-scan
_exptl_absorpt_process_details '(MULABS; Spek, 2009; Blessing, 1995)'
_exptl_crystal_colour colourless
_exptl_crystal_density_diffrn 1.556
_exptl_crystal_density_method 'not measured'
_exptl_crystal_description plate
_exptl_crystal_F_000 272
_exptl_crystal_size_max 0.36
_exptl_crystal_size_mid 0.28
_exptl_crystal_size_min 0.22
_refine_diff_density_max 0.390
_refine_diff_density_min -0.320
_refine_ls_extinction_coef 0.086(9)
_refine_ls_extinction_expression Fc^*^=kFc[1+0.001xFc^2^\l^3^/sin(2\q)]^-1/4^
_refine_ls_extinction_method 'SHELXL97 (Sheldrick, 2008)'
_refine_ls_goodness_of_fit_ref 1.060
_refine_ls_hydrogen_treatment mixed
_refine_ls_matrix_type full
_refine_ls_number_parameters 169
_refine_ls_number_reflns 2552
_refine_ls_number_restraints 0
_refine_ls_restrained_S_all 1.060
_refine_ls_R_factor_all 0.0288
_refine_ls_R_factor_gt 0.0279
_refine_ls_shift/su_max 0.000
_refine_ls_shift/su_mean 0.000
_refine_ls_structure_factor_coef Fsqd
_refine_ls_weighting_details 'calc w=1/[\s^2^(Fo^2^)+(0.0450P)^2^+0.1667P] where P=(Fo^2^+2Fc^2^)/3'
_refine_ls_weighting_scheme calc
_refine_ls_wR_factor_gt 0.0774
_refine_ls_wR_factor_ref 0.0780
_reflns_number_gt 2458
_reflns_number_total 2552
_reflns_threshold_expression I>2\s(I)
_cod_data_source_file eg3095.cif
_cod_data_source_block Ic
_cod_database_code 2018602
_cod_database_fobs_code 2018602

loop_
_symmetry_equiv_pos_as_xyz
'x, y, z'
'-x, -y, -z'

loop_
_atom_site_type_symbol
_atom_site_label
_atom_site_fract_x
_atom_site_fract_y
_atom_site_fract_z
_atom_site_U_iso_or_equiv
_atom_site_adp_type
_atom_site_calc_flag
_atom_site_refinement_flags
_atom_site_occupancy
_atom_site_symmetry_multiplicity
N N1 0.4687(2) 0.78021(9) 0.73731(8) 0.01689(19) Uani d . 1 1
H H1 0.441(4) 0.8353(18) 0.7014(15) 0.035(4) Uiso d . 1 1
C C2 0.3755(2) 0.78845(10) 0.84006(9) 0.0164(2) Uani d . 1 1
C C3 0.4164(2) 0.69729(11) 0.90262(9) 0.0183(2) Uani d . 1 1
H H3 0.3517 0.7037 0.9750 0.022 Uiso calc R 1 1
C C4 0.5572(2) 0.59265(11) 0.85821(9) 0.0184(2) Uani d . 1 1
C C5 0.6547(2) 0.58953(11) 0.74974(9) 0.0181(2) Uani d . 1 1
H H5 0.7520 0.5226 0.7180 0.022 Uiso calc R 1 1
C C6 0.6069(2) 0.68340(10) 0.69208(9) 0.0164(2) Uani d . 1 1
C C21 0.2199(2) 0.90220(11) 0.87362(10) 0.0190(2) Uani d . 1 1
O O21 0.1828(2) 0.96876(10) 0.80321(8) 0.0312(2) Uani d . 1 1
O O22 0.13897(19) 0.91346(8) 0.97273(7) 0.0247(2) Uani d . 1 1
H H22 0.0514 0.9760 0.9851 0.051(11) Uiso calc PR 0.50 1
O O41 0.5992(2) 0.50148(9) 0.91080(7) 0.0270(2) Uani d . 1 1
H H41 0.5245 0.5119 0.9711 0.042(10) Uiso calc PR 0.50 1
C C61 0.6967(2) 0.69305(11) 0.57736(9) 0.0184(2) Uani d . 1 1
O O61 0.6429(2) 0.78174(9) 0.53434(7) 0.0273(2) Uani d . 1 1
O O62 0.8340(2) 0.60150(9) 0.53520(7) 0.0277(2) Uani d . 1 1
H H62 0.875(5) 0.617(2) 0.464(2) 0.068(7) Uiso d . 1 1
S S1 0.90608(6) 0.74888(3) 0.29997(2) 0.01996(11) Uani d . 1 1
O O1S 0.9724(2) 0.62973(8) 0.34301(7) 0.0256(2) Uani d . 1 1
C C1S 1.1706(3) 0.89513(12) 0.39007(11) 0.0305(3) Uani d . 1 1
H H1S1 1.1381 0.9111 0.4708 0.046 Uiso calc R 1 1
H H1S2 1.1513 0.9736 0.3613 0.046 Uiso calc R 1 1
H H1S3 1.3679 0.8810 0.3876 0.046 Uiso calc R 1 1
C C2S 1.0555(3) 0.73813(13) 0.16945(11) 0.0277(3) Uani d . 1 1
H H2S1 1.2636 0.7390 0.1870 0.042 Uiso calc R 1 1
H H2S2 1.0342 0.8154 0.1393 0.042 Uiso calc R 1 1
H H2S3 0.9507 0.6541 0.1106 0.042 Uiso calc R 1 1

loop_
_atom_site_aniso_label
_atom_site_aniso_U_11
_atom_site_aniso_U_22
_atom_site_aniso_U_33
_atom_site_aniso_U_12
_atom_site_aniso_U_13
_atom_site_aniso_U_23
N1 0.0229(4) 0.0171(4) 0.0166(4) 0.0107(3) 0.0078(3) 0.0088(3)
C2 0.0185(5) 0.0169(5) 0.0171(5) 0.0087(4) 0.0067(4) 0.0049(4)
C3 0.0245(5) 0.0199(5) 0.0164(5) 0.0118(4) 0.0102(4) 0.0074(4)
C4 0.0249(5) 0.0183(5) 0.0177(5) 0.0112(4) 0.0084(4) 0.0080(4)
C5 0.0248(5) 0.0173(5) 0.0175(5) 0.0112(4) 0.0095(4) 0.0064(4)
C6 0.0200(5) 0.0168(5) 0.0152(5) 0.0080(4) 0.0072(4) 0.0048(4)
C21 0.0226(5) 0.0190(5) 0.0210(5) 0.0126(4) 0.0082(4) 0.0075(4)
O21 0.0480(5) 0.0346(5) 0.0279(4) 0.0302(4) 0.0172(4) 0.0179(4)
O22 0.0349(4) 0.0263(4) 0.0256(4) 0.0216(3) 0.0179(3) 0.0122(3)
O41 0.0472(5) 0.0268(4) 0.0227(4) 0.0247(4) 0.0194(4) 0.0160(3)
C61 0.0249(5) 0.0184(5) 0.0158(5) 0.0088(4) 0.0081(4) 0.0065(4)
O61 0.0443(5) 0.0267(4) 0.0227(4) 0.0197(4) 0.0158(4) 0.0144(3)
O62 0.0459(5) 0.0299(4) 0.0233(4) 0.0250(4) 0.0224(4) 0.0153(3)
S1 0.02493(16) 0.02090(16) 0.02033(16) 0.01183(11) 0.01011(10) 0.00898(11)
O1S 0.0436(5) 0.0200(4) 0.0240(4) 0.0165(3) 0.0195(4) 0.0118(3)
C1S 0.0409(7) 0.0210(5) 0.0299(6) 0.0101(5) 0.0060(5) 0.0056(5)
C2S 0.0393(7) 0.0315(6) 0.0221(5) 0.0164(5) 0.0149(5) 0.0143(5)

loop_
_atom_type_symbol
_atom_type_description
_atom_type_scat_dispersion_real
_atom_type_scat_dispersion_imag
_atom_type_scat_source
C C 0.0033 0.0016 'International Tables Vol C Tables 4.2.6.8 and 6.1.1.4'
H H 0.0000 0.0000 'International Tables Vol C Tables 4.2.6.8 and 6.1.1.4'
N N 0.0061 0.0033 'International Tables Vol C Tables 4.2.6.8 and 6.1.1.4'
O O 0.0106 0.0060 'International Tables Vol C Tables 4.2.6.8 and 6.1.1.4'
S S 0.1246 0.1234 'International Tables Vol C Tables 4.2.6.8 and 6.1.1.4'

loop_
_geom_angle_atom_site_label_1
_geom_angle_atom_site_label_2
_geom_angle_atom_site_label_3
_geom_angle
C2 N1 C6 122.14(9)
C2 N1 H1 118.7(12)
C6 N1 H1 119.2(12)
N1 C2 C3 120.35(9)
N1 C2 C21 113.80(9)
C3 C2 C21 125.82(9)
C2 C3 C4 119.69(9)
C2 C3 H3 120.2
C4 C3 H3 120.2
O41 C4 C5 118.88(9)
O41 C4 C3 123.46(9)
C5 C4 C3 117.65(9)
C6 C5 C4 119.59(9)
C6 C5 H5 120.2
C4 C5 H5 120.2
N1 C6 C5 120.56(9)
N1 C6 C61 113.75(9)
C5 C6 C61 125.69(9)
O21 C21 O22 128.33(10)
O21 C21 C2 117.44(10)
O22 C21 C2 114.21(9)
C21 O22 H22 109.5
C4 O41 H41 109.5
O61 C61 O62 126.58(10)
O61 C61 C6 119.79(9)
O62 C61 C6 113.62(9)
C61 O62 H62 105.7(14)
O1S S1 C1S 105.86(6)
O1S S1 C2S 104.46(5)
C1S S1 C2S 97.38(6)
S1 C1S H1S1 109.5
S1 C1S H1S2 109.5
H1S1 C1S H1S2 109.5
S1 C1S H1S3 109.5
H1S1 C1S H1S3 109.5
H1S2 C1S H1S3 109.5
S1 C2S H2S1 109.5
S1 C2S H2S2 109.5
H2S1 C2S H2S2 109.5
S1 C2S H2S3 109.5
H2S1 C2S H2S3 109.5
H2S2 C2S H2S3 109.5

loop_
_geom_bond_atom_site_label_1
_geom_bond_atom_site_label_2
_geom_bond_distance
N1 C2 1.3519(13)
N1 C6 1.3638(13)
N1 H1 0.818(18)
C2 C3 1.3739(14)
C2 C21 1.5298(14)
C3 C4 1.4319(14)
C3 H3 0.9500
C4 O41 1.2956(13)
C4 C5 1.4314(14)
C5 C6 1.3662(14)
C5 H5 0.9500
C6 C61 1.5110(14)
C21 O21 1.2317(14)
C21 O22 1.2823(13)
O22 H22 0.8400
O41 H41 0.8400
C61 O61 1.2180(13)
C61 O62 1.3095(13)
O62 H62 0.94(2)
S1 O1S 1.5318(8)
S1 C1S 1.7834(13)
S1 C2S 1.7898(12)
C1S H1S1 0.9800
C1S H1S2 0.9800
C1S H1S3 0.9800
C2S H2S1 0.9800
C2S H2S2 0.9800
C2S H2S3 0.9800

loop_
_geom_hbond_atom_site_label_D
_geom_hbond_atom_site_label_H
_geom_hbond_atom_site_label_A
_geom_hbond_site_symmetry_A
_geom_hbond_distance_DH
_geom_hbond_distance_HA
_geom_hbond_distance_DA
_geom_hbond_angle_DHA
N1 H1 O21 . 0.818(18) 2.289(18) 2.6478(12) 107.2(14)
N1 H1 O61 . 0.818(18) 2.331(17) 2.6720(12) 105.8(14)
C5 H5 O1S 2_766 0.95 2.31 3.2593(13) 174.1
O22 H22 O22 2_577 0.84 1.64 2.4703(15) 169.9
O41 H41 O41 2_667 0.84 1.63 2.4509(16) 166.3
O62 H62 O1S . 0.94(2) 1.61(2) 2.5419(12) 173(2)

loop_
_geom_torsion_atom_site_label_1
_geom_torsion_atom_site_label_2
_geom_torsion_atom_site_label_3
_geom_torsion_atom_site_label_4
_geom_torsion
C6 N1 C2 C3 -0.42(16)
C6 N1 C2 C21 -178.69(9)
N1 C2 C3 C4 -0.36(16)
C21 C2 C3 C4 177.69(10)
C2 C3 C4 O41 -178.73(10)
C2 C3 C4 C5 1.07(16)
O41 C4 C5 C6 178.75(10)
C3 C4 C5 C6 -1.06(16)
C2 N1 C6 C5 0.43(16)
C2 N1 C6 C61 -179.24(9)
C4 C5 C6 N1 0.34(16)
C4 C5 C6 C61 179.97(10)
N1 C2 C21 O21 3.46(15)
C3 C2 C21 O21 -174.70(11)
N1 C2 C21 O22 -177.90(9)
C3 C2 C21 O22 3.94(16)
N1 C6 C61 O61 -0.11(15)
C5 C6 C61 O61 -179.77(11)
N1 C6 C61 O62 178.82(9)
C5 C6 C61 O62 -0.83(16)
